data_4115421
loop_
_publ_author_name
'Hideo Kondo'
'Yoshitaka Yamaguchi'
'Hideo Nagashima'

_publ_section_title
;
 (\h5-C5Me5)Ru(\m2-iPrNC(Me)NiPr)Ru(X)(\h5-C5Me5): An Unusual Bonding Mode
 of \m2-Amidinate Ligand Providing the First Unequivocal Evidence for
 Coordinating Ability of \p-Conjugate Electrons of the Amidinate Ligands
 to Transition Metals
;
_journal_name_full 'Journal of the American Chemical Society'
_journal_page_first 500
_journal_page_last 501
_journal_paper_doi 10.1021/ja003250o
_journal_volume 123
_journal_year 2001
_chemical_formula_moiety 'C38 H58 Br N3 '
_chemical_formula_sum 'C38 H58 Br N3'
_chemical_formula_weight 636.80
_space_group_IT_number 14
_symmetry_cell_setting monoclinic
_symmetry_Int_Tables_number 14
_symmetry_space_group_name_Hall '-P 2yn'
_symmetry_space_group_name_H-M 'P 1 21/n 1'
_atom_sites_solution_hydrogens geom
_atom_sites_solution_primary direct
_atom_sites_solution_secondary difmap
_cell_angle_alpha 90
_cell_angle_beta 103.147(2)
_cell_angle_gamma 90
_cell_formula_units_Z 4
_cell_length_a 9.5292(5)
_cell_length_b 23.655(1)
_cell_length_c 17.134(1)
_cell_measurement_reflns_used 28148
_cell_measurement_temperature 296.2
_cell_measurement_theta_max 27.5
_cell_measurement_theta_min 1.5
_cell_volume 3761.0(3)
_computing_cell_refinement 'MSC/AFC Diffractometer Control'
_computing_data_collection 'MSC/AFC Diffractometer Control'
_computing_data_reduction 'teXsan for Windows version 1.06 (MSC, 1997-1999)'
_computing_structure_refinement 'SHELXL-97 (Sheldrick, 1997)'
_computing_structure_solution
;
SIR92 (Altomare, et. al. 1994)
;
_diffrn_ambient_temperature 223.2
_diffrn_measured_fraction_theta_max 0.986
_diffrn_measurement_device 'Rigaku RAXIS-RAPID'
_diffrn_orient_matrix_UB_11 -0.06706
_diffrn_orient_matrix_UB_12 -0.00532
_diffrn_orient_matrix_UB_13 -0.05358
_diffrn_orient_matrix_UB_21 0.01647
_diffrn_orient_matrix_UB_22 0.04010
_diffrn_orient_matrix_UB_23 -0.01411
_diffrn_orient_matrix_UB_31 0.08274
_diffrn_orient_matrix_UB_32 -0.01229
_diffrn_orient_matrix_UB_33 -0.02286
_diffrn_radiation_detector 'Imaging Plate'
_diffrn_radiation_monochromator graphite
_diffrn_radiation_source 'Rigaku rotating anode'
_diffrn_radiation_type 'Mo K\a'
_diffrn_radiation_wavelength 0.7107
_diffrn_reflns_av_R_equivalents 0.04543
_diffrn_reflns_av_sigmaI/netI 0.050
_diffrn_reflns_limit_h_max 12
_diffrn_reflns_limit_h_min 0
_diffrn_reflns_limit_k_max 30
_diffrn_reflns_limit_k_min 0
_diffrn_reflns_limit_l_max 21
_diffrn_reflns_limit_l_min -22
_diffrn_reflns_number 8728
_diffrn_reflns_reduction_process 'Lp corrections applied'
_diffrn_reflns_theta_max 27.48
_diffrn_reflns_theta_min 0.86
_diffrn_standards_decay_% 0.00
_diffrn_standards_interval_count 0
_diffrn_standards_number 0
_exptl_absorpt_coefficient_mu 1.123
_exptl_absorpt_correction_T_max 1.307
_exptl_absorpt_correction_T_min 0.766
_exptl_crystal_colour 'dark red'
_exptl_crystal_density_diffrn 1.125
_exptl_crystal_description needle
_exptl_crystal_F_000 1368.00
_exptl_crystal_size_max 0.50
_exptl_crystal_size_mid 0.20
_exptl_crystal_size_min 0.20
_refine_diff_density_max 0.712
_refine_diff_density_min -0.987
_refine_diff_density_rms 0.149
_refine_ls_extinction_method none
_refine_ls_goodness_of_fit_ref 1.108
_refine_ls_hydrogen_treatment mixed
_refine_ls_matrix_type full
_refine_ls_number_parameters 397
_refine_ls_number_reflns 8521
_refine_ls_number_restraints 0
_refine_ls_restrained_S_all 1.108
_refine_ls_R_factor_all 0.0519
_refine_ls_R_factor_gt 0.0360
_refine_ls_shift/su_max 0.001
_refine_ls_shift/su_mean 0.000
_refine_ls_structure_factor_coef Fsqd
_refine_ls_weighting_details 'calc w=1/[\s^2^(Fo^2^)+(0.0593P)^2^+2.3665P] where P=(Fo^2^+2Fc^2^)/3'
_refine_ls_weighting_scheme calc
_refine_ls_wR_factor_gt 0.0975
_refine_ls_wR_factor_ref 0.1134
_reflns_number_gt 6751
_reflns_number_total 8521
_reflns_threshold_expression >2sigma(I)
_cod_data_source_file ja003250o_2.cif
_cod_data_source_block JA003250O_cpd_4
_cod_original_cell_volume 3760.9(3)
_cod_original_sg_symbol_H-M 'P 21/n '
_cod_original_formula_sum 'C38 H58 Br N3 '
_cod_database_code 4115421

loop_
_symmetry_equiv_pos_as_xyz
'   +x,   +y,   +z'
1/2-x,1/2+y,1/2-z
'   -x,   -y,   -z'
1/2+x,1/2-y,1/2+z

loop_
_atom_site_label
_atom_site_type_symbol
_atom_site_fract_x
_atom_site_fract_y
_atom_site_fract_z
_atom_site_U_iso_or_equiv
_atom_site_adp_type
_atom_site_occupancy
_atom_site_symmetry_multiplicity
_atom_site_calc_flag
_atom_site_refinement_flags
Ru1 Ru 0.67837(3) 0.100506(11) 0.294856(17) 0.02577(8) Uani 1 1 d .
Ru2 Ru 0.64477(3) 0.219635(12) 0.335600(17) 0.02557(8) Uani 1 1 d .
Br1 Br 0.96136(6) 0.33929(2) 0.14235(3) 0.05473(14) Uani 1 1 d .
N1 N 0.8150(3) 0.16055(12) 0.37205(19) 0.0284(6) Uani 1 1 d .
N2 N 0.7305(3) 0.18043(12) 0.24575(18) 0.0260(6) Uani 1 1 d .
N3 N 0.9327(3) 0.03819(15) 0.2464(2) 0.0389(8) Uani 1 1 d .
C1 C 0.8421(4) 0.19321(15) 0.3107(2) 0.0295(7) Uani 1 1 d .
C2 C 0.9753(4) 0.22529(19) 0.3091(3) 0.0451(10) Uani 1 1 d .
H2A H 0.9641 0.2441 0.2584 0.068 Uiso 1 1 calc R
H2B H 1.0555 0.1997 0.3165 0.068 Uiso 1 1 calc R
H2C H 0.9926 0.2528 0.3514 0.068 Uiso 1 1 calc R
C3 C 0.7319(5) 0.20342(18) 0.1661(2) 0.0397(9) Uani 1 1 d .
H3 H 0.7623 0.2431 0.1723 0.048 Uiso 1 1 calc R
C4 C 0.5810(5) 0.2010(3) 0.1140(3) 0.0601(13) Uani 1 1 d .
H4A H 0.5166 0.2212 0.1397 0.090 Uiso 1 1 calc R
H4B H 0.5507 0.1623 0.1064 0.090 Uiso 1 1 calc R
H4C H 0.5800 0.2180 0.0630 0.090 Uiso 1 1 calc R
C5 C 0.8379(7) 0.1711(2) 0.1282(3) 0.0648(15) Uani 1 1 d .
H5A H 0.9322 0.1727 0.1630 0.097 Uiso 1 1 calc R
H5B H 0.8404 0.1879 0.0775 0.097 Uiso 1 1 calc R
H5C H 0.8078 0.1324 0.1202 0.097 Uiso 1 1 calc R
C6 C 0.9189(4) 0.15815(17) 0.4505(2) 0.0390(9) Uani 1 1 d .
H6 H 0.9530 0.1966 0.4657 0.047 Uiso 1 1 calc R
C7 C 1.0487(5) 0.1214(2) 0.4456(3) 0.0594(13) Uani 1 1 d .
H7A H 1.0952 0.1367 0.4061 0.089 Uiso 1 1 calc R
H7B H 1.0168 0.0836 0.4307 0.089 Uiso 1 1 calc R
H7C H 1.1155 0.1208 0.4968 0.089 Uiso 1 1 calc R
C8 C 0.8448(6) 0.1356(2) 0.5133(3) 0.0555(12) Uani 1 1 d .
H8A H 0.7650 0.1596 0.5163 0.083 Uiso 1 1 calc R
H8B H 0.9120 0.1349 0.5645 0.083 Uiso 1 1 calc R
H8C H 0.8106 0.0980 0.4991 0.083 Uiso 1 1 calc R
C9 C 0.6050(4) 0.02671(16) 0.3531(3) 0.0361(8) Uani 1 1 d .
C10 C 0.5110(4) 0.07325(17) 0.3594(3) 0.0369(9) Uani 1 1 d .
C11 C 0.4396(4) 0.09035(16) 0.2793(3) 0.0351(8) Uani 1 1 d .
C12 C 0.4891(4) 0.05421(16) 0.2243(2) 0.0351(8) Uani 1 1 d .
C13 C 0.5865(4) 0.01444(16) 0.2692(3) 0.0368(8) Uani 1 1 d .
C14 C 0.6889(6) -0.0089(2) 0.4188(3) 0.0567(13) Uani 1 1 d .
H14A H 0.7419 -0.0369 0.3968 0.085 Uiso 1 1 calc R
H14B H 0.6242 -0.0274 0.4462 0.085 Uiso 1 1 calc R
H14C H 0.7548 0.0144 0.4559 0.085 Uiso 1 1 calc R
C15 C 0.4821(5) 0.0960(2) 0.4361(3) 0.0520(12) Uani 1 1 d .
H15A H 0.5435 0.0773 0.4808 0.078 Uiso 1 1 calc R
H15B H 0.3831 0.0894 0.4371 0.078 Uiso 1 1 calc R
H15C H 0.5012 0.1359 0.4394 0.078 Uiso 1 1 calc R
C16 C 0.3156(5) 0.1298(2) 0.2570(3) 0.0538(12) Uani 1 1 d .
H16A H 0.2892 0.1338 0.1998 0.081 Uiso 1 1 calc R
H16B H 0.3422 0.1660 0.2811 0.081 Uiso 1 1 calc R
H16C H 0.2352 0.1151 0.2757 0.081 Uiso 1 1 calc R
C17 C 0.4276(6) 0.0518(2) 0.1353(3) 0.0555(12) Uani 1 1 d .
H17A H 0.3639 0.0833 0.1194 0.083 Uiso 1 1 calc R
H17B H 0.3750 0.0172 0.1221 0.083 Uiso 1 1 calc R
H17C H 0.5045 0.0534 0.1076 0.083 Uiso 1 1 calc R
C18 C 0.6455(6) -0.03677(18) 0.2370(3) 0.0527(12) Uani 1 1 d .
H18A H 0.7095 -0.0562 0.2800 0.079 Uiso 1 1 calc R
H18B H 0.6972 -0.0256 0.1976 0.079 Uiso 1 1 calc R
H18C H 0.5676 -0.0614 0.2129 0.079 Uiso 1 1 calc R
C19 C 0.5867(4) 0.30606(15) 0.3010(3) 0.0355(8) Uani 1 1 d .
C20 C 0.4579(4) 0.27703(16) 0.3085(2) 0.0336(8) Uani 1 1 d .
C21 C 0.4758(4) 0.25962(17) 0.3904(2) 0.0339(8) Uani 1 1 d .
C22 C 0.6154(4) 0.27694(16) 0.4337(3) 0.0364(8) Uani 1 1 d .
C23 C 0.6852(4) 0.30520(16) 0.3790(3) 0.0383(9) Uani 1 1 d .
C24 C 0.6076(5) 0.33728(18) 0.2297(3) 0.0502(11) Uani 1 1 d .
H24A H 0.7040 0.3519 0.2398 0.075 Uiso 1 1 calc R
H24B H 0.5400 0.3680 0.2184 0.075 Uiso 1 1 calc R
H24C H 0.5922 0.3122 0.1845 0.075 Uiso 1 1 calc R
C25 C 0.3200(4) 0.27643(19) 0.2447(3) 0.0454(10) Uani 1 1 d .
H25A H 0.2481 0.2553 0.2634 0.068 Uiso 1 1 calc R
H25B H 0.3370 0.2591 0.1970 0.068 Uiso 1 1 calc R
H25C H 0.2869 0.3145 0.2330 0.068 Uiso 1 1 calc R
C26 C 0.3625(4) 0.2358(2) 0.4290(3) 0.0442(10) Uani 1 1 d .
H26A H 0.2777 0.2272 0.3885 0.066 Uiso 1 1 calc R
H26B H 0.3391 0.2631 0.4656 0.066 Uiso 1 1 calc R
H26C H 0.3980 0.2020 0.4577 0.066 Uiso 1 1 calc R
C27 C 0.6710(5) 0.2727(2) 0.5222(3) 0.0512(11) Uani 1 1 d .
H27A H 0.7678 0.2870 0.5364 0.077 Uiso 1 1 calc R
H27B H 0.6702 0.2339 0.5383 0.077 Uiso 1 1 calc R
H27C H 0.6108 0.2945 0.5487 0.077 Uiso 1 1 calc R
C28 C 0.8258(5) 0.3357(2) 0.4000(3) 0.0548(12) Uani 1 1 d .
H28A H 0.8469 0.3515 0.3523 0.082 Uiso 1 1 calc R
H28B H 0.9007 0.3097 0.4239 0.082 Uiso 1 1 calc R
H28C H 0.8203 0.3655 0.4373 0.082 Uiso 1 1 calc R
C29 C 0.8471(4) 0.06684(16) 0.2657(2) 0.0323(8) Uani 1 1 d .
C30 C 1.0175(4) -0.00005(17) 0.2145(3) 0.0371(8) Uani 1 1 d .
C31 C 0.9729(5) -0.0158(2) 0.1340(3) 0.0457(10) Uani 1 1 d .
C32 C 1.0590(5) -0.0542(2) 0.1057(3) 0.0511(11) Uani 1 1 d .
H32 H 1.0302 -0.0662 0.0528 0.061 Uiso 1 1 calc R
C33 C 1.1848(5) -0.07556(18) 0.1518(3) 0.0498(11) Uani 1 1 d .
C34 C 1.2241(5) -0.05968(19) 0.2320(3) 0.0476(11) Uani 1 1 d .
H34 H 1.3078 -0.0744 0.2645 0.057 Uiso 1 1 calc R
C35 C 1.1408(4) -0.02226(17) 0.2643(3) 0.0390(9) Uani 1 1 d .
C36 C 0.8377(6) 0.0067(3) 0.0803(3) 0.0686(16) Uani 1 1 d .
H36A H 0.7972 0.0355 0.1081 0.103 Uiso 1 1 calc R
H36B H 0.7695 -0.0234 0.0655 0.103 Uiso 1 1 calc R
H36C H 0.8600 0.0226 0.0330 0.103 Uiso 1 1 calc R
C37 C 1.2803(7) -0.1150(3) 0.1174(4) 0.0759(18) Uani 1 1 d .
H37A H 1.3625 -0.1253 0.1587 0.114 Uiso 1 1 calc R
H37B H 1.3119 -0.0963 0.0747 0.114 Uiso 1 1 calc R
H37C H 1.2270 -0.1483 0.0970 0.114 Uiso 1 1 calc R
C38 C 1.1831(5) -0.0071(2) 0.3520(3) 0.0545(12) Uani 1 1 d .
H38A H 1.1129 0.0183 0.3647 0.082 Uiso 1 1 calc R
H38B H 1.2758 0.0109 0.3634 0.082 Uiso 1 1 calc R
H38C H 1.1874 -0.0408 0.3837 0.082 Uiso 1 1 calc R

loop_
_atom_site_aniso_label
_atom_site_aniso_U_11
_atom_site_aniso_U_22
_atom_site_aniso_U_33
_atom_site_aniso_U_23
_atom_site_aniso_U_13
_atom_site_aniso_U_12
Ru1 0.02694(14) 0.02545(14) 0.02464(15) 0.00294(11) 0.00533(11) -0.00208(10)
Ru2 0.02131(13) 0.02594(14) 0.02747(15) 0.00295(11) 0.00136(10) -0.00234(10)
Br1 0.0623(3) 0.0462(3) 0.0583(3) 0.0037(2) 0.0189(2) 0.0061(2)
N1 0.0246(13) 0.0271(14) 0.0297(16) 0.0039(12) -0.0017(11) -0.0007(11)
N2 0.0241(13) 0.0286(14) 0.0254(15) 0.0057(12) 0.0057(11) -0.0009(11)
N3 0.0345(16) 0.0381(18) 0.047(2) 0.0013(16) 0.0150(15) 0.0005(14)
C1 0.0236(15) 0.0296(17) 0.034(2) 0.0030(15) 0.0053(14) 0.0004(13)
C2 0.0289(19) 0.045(2) 0.059(3) 0.006(2) 0.0063(18) -0.0060(17)
C3 0.047(2) 0.039(2) 0.033(2) 0.0123(17) 0.0080(17) -0.0032(17)
C4 0.058(3) 0.077(3) 0.036(3) 0.016(2) -0.009(2) -0.009(3)
C5 0.086(4) 0.070(3) 0.050(3) 0.018(3) 0.037(3) 0.017(3)
C6 0.039(2) 0.036(2) 0.034(2) 0.0026(17) -0.0082(16) 0.0002(16)
C7 0.043(2) 0.062(3) 0.062(3) 0.007(3) -0.012(2) 0.017(2)
C8 0.072(3) 0.059(3) 0.030(2) 0.004(2) -0.002(2) -0.005(2)
C9 0.041(2) 0.0294(19) 0.039(2) 0.0064(16) 0.0108(17) -0.0078(15)
C10 0.042(2) 0.0339(19) 0.038(2) -0.0021(17) 0.0169(17) -0.0100(16)
C11 0.0261(17) 0.0348(19) 0.045(2) -0.0004(17) 0.0099(16) -0.0084(14)
C12 0.0355(19) 0.0347(19) 0.034(2) -0.0015(16) 0.0059(16) -0.0148(15)
C13 0.045(2) 0.0275(18) 0.042(2) -0.0002(16) 0.0170(18) -0.0078(16)
C14 0.078(3) 0.040(2) 0.050(3) 0.016(2) 0.010(2) -0.006(2)
C15 0.059(3) 0.057(3) 0.048(3) -0.007(2) 0.028(2) -0.012(2)
C16 0.035(2) 0.051(3) 0.070(3) 0.000(2) 0.003(2) -0.0061(19)
C17 0.065(3) 0.060(3) 0.034(2) -0.003(2) -0.004(2) -0.019(2)
C18 0.069(3) 0.0273(19) 0.069(3) -0.006(2) 0.030(3) -0.005(2)
C19 0.0339(18) 0.0246(17) 0.046(2) 0.0012(16) 0.0056(17) 0.0011(14)
C20 0.0273(17) 0.0318(18) 0.038(2) 0.0004(16) -0.0001(15) 0.0038(14)
C21 0.0271(17) 0.0353(19) 0.038(2) -0.0029(16) 0.0044(15) -0.0001(14)
C22 0.0354(19) 0.0339(19) 0.037(2) -0.0084(16) 0.0017(16) 0.0000(15)
C23 0.0354(19) 0.0279(18) 0.047(2) -0.0049(17) -0.0001(17) -0.0046(15)
C24 0.055(3) 0.035(2) 0.059(3) 0.016(2) 0.009(2) 0.0014(19)
C25 0.036(2) 0.049(2) 0.045(3) 0.004(2) -0.0037(18) 0.0089(18)
C26 0.040(2) 0.047(2) 0.049(3) -0.005(2) 0.0179(19) 0.0045(18)
C27 0.053(3) 0.056(3) 0.039(3) -0.009(2) -0.002(2) -0.001(2)
C28 0.047(2) 0.041(2) 0.071(3) -0.006(2) 0.002(2) -0.016(2)
C29 0.0350(18) 0.0323(18) 0.0286(19) 0.0050(15) 0.0051(15) -0.0016(15)
C30 0.039(2) 0.0333(19) 0.043(2) 0.0013(17) 0.0187(17) 0.0017(16)
C31 0.050(2) 0.051(3) 0.038(2) 0.003(2) 0.0152(19) -0.003(2)
C32 0.064(3) 0.052(3) 0.044(3) -0.006(2) 0.026(2) -0.006(2)
C33 0.057(3) 0.032(2) 0.070(3) -0.007(2) 0.036(2) -0.0031(19)
C34 0.042(2) 0.041(2) 0.064(3) 0.006(2) 0.022(2) 0.0036(18)
C35 0.037(2) 0.035(2) 0.047(2) 0.0037(18) 0.0136(18) -0.0003(16)
C36 0.063(3) 0.097(4) 0.045(3) 0.008(3) 0.009(2) 0.016(3)
C37 0.083(4) 0.061(3) 0.100(5) -0.017(3) 0.052(4) 0.007(3)
C38 0.053(3) 0.058(3) 0.051(3) 0.001(2) 0.007(2) 0.003(2)

loop_
_atom_type_symbol
_atom_type_oxidation_number
_atom_type_number_in_cell
_atom_type_scat_dispersion_real
_atom_type_scat_dispersion_imag
_atom_type_scat_source
C 0 152 0.002 0.002
;International Tables for Crystallography

(1992, Vol. C, Table 6.1.1.2)

;
H 0 232 0.000 0.000
;International Tables for Crystallography

(1992, Vol. C, Table 6.1.1.2)

;
N 0 12 0.004 0.003
;International Tables for Crystallography

(1992, Vol. C, Table 6.1.1.2)

;
Br 0 4 -0.374 2.456
;International Tables for Crystallography

(1992, Vol. C, Tables 4.2.6.8 and 6.1.1.1)

;

loop_
_geom_angle_atom_site_label_1
_geom_angle_atom_site_label_2
_geom_angle_atom_site_label_3
_geom_angle
C29 Ru1 N1 90.45(14)
C29 Ru1 N2 88.96(13)
N1 Ru1 N2 60.42(11)
C29 Ru1 C9 99.02(15)
N1 Ru1 C9 116.91(14)
N2 Ru1 C9 171.71(13)
C29 Ru1 C12 105.85(16)
N1 Ru1 C12 163.57(13)
N2 Ru1 C12 116.59(13)
C9 Ru1 C12 63.46(15)
C29 Ru1 C13 83.46(15)
N1 Ru1 C13 151.47(14)
N2 Ru1 C13 146.71(14)
C9 Ru1 C13 37.94(15)
C12 Ru1 C13 37.29(15)
C29 Ru1 C10 136.83(15)
N1 Ru1 C10 106.59(13)
N2 Ru1 C10 134.05(13)
C9 Ru1 C10 37.85(15)
C12 Ru1 C10 62.85(15)
C13 Ru1 C10 62.57(15)
C29 Ru1 C11 142.75(15)
N1 Ru1 C11 126.60(13)
N2 Ru1 C11 111.26(12)
C9 Ru1 C11 63.29(15)
C12 Ru1 C11 37.41(15)
C13 Ru1 C11 62.27(14)
C10 Ru1 C11 37.61(15)
C29 Ru1 Ru2 126.22(11)
N1 Ru1 Ru2 46.21(8)
N2 Ru1 Ru2 45.91(8)
C9 Ru1 Ru2 126.13(11)
C12 Ru1 Ru2 118.95(11)
C13 Ru1 Ru2 150.14(10)
C10 Ru1 Ru2 91.75(11)
C11 Ru1 Ru2 88.19(10)
N2 Ru2 C1 38.25(13)
N2 Ru2 N1 61.95(11)
C1 Ru2 N1 37.87(13)
N2 Ru2 C23 126.39(14)
C1 Ru2 C23 104.43(15)
N1 Ru2 C23 116.78(13)
N2 Ru2 C19 109.37(14)
C1 Ru2 C19 114.02(14)
N1 Ru2 C19 146.30(13)
C23 Ru2 C19 39.12(15)
N2 Ru2 C20 122.99(13)
C1 Ru2 C20 148.48(15)
N1 Ru2 C20 173.64(14)
C23 Ru2 C20 64.38(14)
C19 Ru2 C20 38.41(14)
N2 Ru2 C22 162.33(13)
C1 Ru2 C22 127.07(14)
N1 Ru2 C22 113.41(13)
C23 Ru2 C22 38.10(16)
C19 Ru2 C22 64.14(16)
C20 Ru2 C22 63.23(15)
N2 Ru2 C21 157.02(13)
C1 Ru2 C21 164.25(14)
N1 Ru2 C21 136.49(13)
C23 Ru2 C21 63.31(15)
C19 Ru2 C21 63.56(15)
C20 Ru2 C21 37.61(15)
C22 Ru2 C21 37.20(13)
N2 Ru2 Ru1 47.56(8)
C1 Ru2 Ru1 61.23(10)
N1 Ru2 Ru1 47.30(8)
C23 Ru2 Ru1 163.69(10)
C19 Ru2 Ru1 151.09(11)
C20 Ru2 Ru1 131.88(10)
C22 Ru2 Ru1 143.37(11)
C21 Ru2 Ru1 129.03(10)
C1 N1 C6 120.9(3)
C1 N1 Ru2 70.69(18)
C6 N1 Ru2 126.9(2)
C1 N1 Ru1 95.3(2)
C6 N1 Ru1 135.7(2)
Ru2 N1 Ru1 86.50(10)
C1 N2 C3 119.8(3)
C1 N2 Ru2 70.9(2)
C3 N2 Ru2 126.8(2)
C1 N2 Ru1 94.6(2)
C3 N2 Ru1 137.0(3)
Ru2 N2 Ru1 86.53(10)
C29 N3 C30 171.0(4)
N1 C1 N2 104.4(3)
N1 C1 C2 127.6(3)
N2 C1 C2 126.9(4)
N1 C1 Ru2 71.44(19)
N2 C1 Ru2 70.83(18)
C2 C1 Ru2 131.0(3)
N2 C3 C4 109.0(3)
N2 C3 C5 110.9(3)
C4 C3 C5 111.3(4)
N1 C6 C8 109.7(3)
N1 C6 C7 110.7(4)
C8 C6 C7 110.7(4)
C13 C9 C10 107.0(4)
C13 C9 C14 124.4(4)
C10 C9 C14 127.9(4)
C13 C9 Ru1 71.7(2)
C10 C9 Ru1 72.2(2)
C14 C9 Ru1 128.4(3)
C9 C10 C11 108.1(3)
C9 C10 C15 125.5(4)
C11 C10 C15 126.2(4)
C9 C10 Ru1 69.9(2)
C11 C10 Ru1 71.6(2)
C15 C10 Ru1 128.5(3)
C12 C11 C10 107.7(3)
C12 C11 C16 124.6(4)
C10 C11 C16 126.6(4)
C12 C11 Ru1 70.4(2)
C10 C11 Ru1 70.8(2)
C16 C11 Ru1 133.5(3)
C13 C12 C11 108.1(4)
C13 C12 C17 125.5(4)
C11 C12 C17 125.4(4)
C13 C12 Ru1 71.4(2)
C11 C12 Ru1 72.2(2)
C17 C12 Ru1 130.7(3)
C12 C13 C9 108.9(3)
C12 C13 C18 126.3(4)
C9 C13 C18 124.2(4)
C12 C13 Ru1 71.3(2)
C9 C13 Ru1 70.4(2)
C18 C13 Ru1 130.8(3)
C20 C19 C23 107.3(4)
C20 C19 C24 126.2(4)
C23 C19 C24 126.1(4)
C20 C19 Ru2 72.2(2)
C23 C19 Ru2 70.3(2)
C24 C19 Ru2 128.6(3)
C21 C20 C19 108.1(3)
C21 C20 C25 126.6(4)
C19 C20 C25 124.2(4)
C21 C20 Ru2 72.9(2)
C19 C20 Ru2 69.4(2)
C25 C20 Ru2 132.6(3)
C22 C21 C20 108.4(3)
C22 C21 C26 123.9(4)
C20 C21 C26 127.0(3)
C22 C21 Ru2 70.6(2)
C20 C21 Ru2 69.5(2)
C26 C21 Ru2 133.1(3)
C21 C22 C23 108.1(4)
C21 C22 C27 125.7(4)
C23 C22 C27 125.9(4)
C21 C22 Ru2 72.2(2)
C23 C22 Ru2 68.5(2)
C27 C22 Ru2 130.5(3)
C22 C23 C19 108.1(3)
C22 C23 C28 126.4(4)
C19 C23 C28 125.0(4)
C22 C23 Ru2 73.4(2)
C19 C23 Ru2 70.6(2)
C28 C23 Ru2 128.0(3)
N3 C29 Ru1 167.9(3)
C35 C30 C31 122.0(4)
C35 C30 N3 119.1(4)
C31 C30 N3 118.8(4)
C32 C31 C30 116.6(4)
C32 C31 C36 120.9(5)
C30 C31 C36 122.5(4)
C33 C32 C31 123.4(5)
C32 C33 C34 118.2(4)
C32 C33 C37 121.8(5)
C34 C33 C37 120.0(5)
C35 C34 C33 121.1(4)
C34 C35 C30 118.6(4)
C34 C35 C38 120.2(4)
C30 C35 C38 121.2(4)

loop_
_geom_bond_atom_site_label_1
_geom_bond_atom_site_label_2
_geom_bond_distance
Ru1 C29 1.958(4)
Ru1 N1 2.163(3)
Ru1 N2 2.172(3)
Ru1 C9 2.202(4)
Ru1 C12 2.218(4)
Ru1 C13 2.220(4)
Ru1 C10 2.232(4)
Ru1 C11 2.243(3)
Ru1 Ru2 2.9381(4)
Ru2 N2 2.114(3)
Ru2 C1 2.115(3)
Ru2 N1 2.125(3)
Ru2 C23 2.161(4)
Ru2 C19 2.165(4)
Ru2 C20 2.203(4)
Ru2 C22 2.226(4)
Ru2 C21 2.248(4)
N1 C1 1.376(5)
N1 C6 1.478(5)
N2 C1 1.386(5)
N2 C3 1.472(5)
N3 C29 1.166(5)
N3 C30 1.403(5)
C1 C2 1.485(5)
C3 C4 1.511(6)
C3 C5 1.524(7)
C6 C8 1.512(7)
C6 C7 1.530(6)
C9 C13 1.438(6)
C9 C10 1.439(6)
C9 C14 1.487(6)
C10 C11 1.443(6)
C10 C15 1.503(6)
C11 C12 1.431(6)
C11 C16 1.486(6)
C12 C13 1.419(6)
C12 C17 1.504(6)
C13 C18 1.492(6)
C19 C20 1.437(5)
C19 C23 1.448(6)
C19 C24 1.479(6)
C20 C21 1.435(6)
C20 C25 1.507(5)
C21 C22 1.427(5)
C21 C26 1.499(6)
C22 C23 1.433(6)
C22 C27 1.490(6)
C23 C28 1.492(5)
C30 C35 1.389(6)
C30 C31 1.399(6)
C31 C32 1.384(7)
C31 C36 1.500(7)
C32 C33 1.373(7)
C33 C34 1.392(7)
C33 C37 1.512(6)
C34 C35 1.385(6)
C35 C38 1.508(7)

loop_
_geom_torsion_atom_site_label_1
_geom_torsion_atom_site_label_2
_geom_torsion_atom_site_label_3
_geom_torsion_atom_site_label_4
_geom_torsion
C29 Ru1 Ru2 N2 42.20(17)
N1 Ru1 Ru2 N2 88.67(15)
C9 Ru1 Ru2 N2 -176.96(17)
C12 Ru1 Ru2 N2 -100.16(16)
C13 Ru1 Ru2 N2 -130.6(2)
C10 Ru1 Ru2 N2 -159.84(15)
C11 Ru1 Ru2 N2 -122.39(15)
C29 Ru1 Ru2 C1 -2.41(18)
N1 Ru1 Ru2 C1 44.05(16)
N2 Ru1 Ru2 C1 -44.62(15)
C9 Ru1 Ru2 C1 138.42(18)
C12 Ru1 Ru2 C1 -144.78(16)
C13 Ru1 Ru2 C1 -175.2(3)
C10 Ru1 Ru2 C1 155.54(16)
C11 Ru1 Ru2 C1 -167.01(16)
C29 Ru1 Ru2 N1 -46.46(18)
N2 Ru1 Ru2 N1 -88.67(15)
C9 Ru1 Ru2 N1 94.37(17)
C12 Ru1 Ru2 N1 171.17(16)
C13 Ru1 Ru2 N1 140.8(3)
C10 Ru1 Ru2 N1 111.49(16)
C11 Ru1 Ru2 N1 148.94(16)
C29 Ru1 Ru2 C23 -32.6(5)
N1 Ru1 Ru2 C23 13.9(4)
N2 Ru1 Ru2 C23 -74.8(4)
C9 Ru1 Ru2 C23 108.2(5)
C12 Ru1 Ru2 C23 -175.0(4)
C13 Ru1 Ru2 C23 154.6(5)
C10 Ru1 Ru2 C23 125.3(4)
C11 Ru1 Ru2 C23 162.8(4)
C29 Ru1 Ru2 C19 85.7(2)
N1 Ru1 Ru2 C19 132.1(2)
N2 Ru1 Ru2 C19 43.5(2)
C9 Ru1 Ru2 C19 -133.5(2)
C12 Ru1 Ru2 C19 -56.7(2)
C13 Ru1 Ru2 C19 -87.1(3)
C10 Ru1 Ru2 C19 -116.4(2)
C11 Ru1 Ru2 C19 -78.9(2)
C29 Ru1 Ru2 C20 142.1(2)
N1 Ru1 Ru2 C20 -171.48(19)
N2 Ru1 Ru2 C20 99.85(18)
C9 Ru1 Ru2 C20 -77.1(2)
C12 Ru1 Ru2 C20 -0.30(19)
C13 Ru1 Ru2 C20 -30.7(3)
C10 Ru1 Ru2 C20 -59.99(18)
C11 Ru1 Ru2 C20 -22.54(18)
C29 Ru1 Ru2 C22 -116.9(2)
N1 Ru1 Ru2 C22 -70.4(2)
N2 Ru1 Ru2 C22 -159.08(19)
C9 Ru1 Ru2 C22 24.0(2)
C12 Ru1 Ru2 C22 100.8(2)
C13 Ru1 Ru2 C22 70.4(3)
C10 Ru1 Ru2 C22 41.1(2)
C11 Ru1 Ru2 C22 78.5(2)
C29 Ru1 Ru2 C21 -167.95(19)
N1 Ru1 Ru2 C21 -121.49(17)
N2 Ru1 Ru2 C21 149.84(17)
C9 Ru1 Ru2 C21 -27.11(18)
C12 Ru1 Ru2 C21 49.69(18)
C13 Ru1 Ru2 C21 19.3(3)
C10 Ru1 Ru2 C21 -10.00(17)
C11 Ru1 Ru2 C21 27.45(17)
N2 Ru2 N1 C1 40.2(2)
C23 Ru2 N1 C1 -78.8(2)
C19 Ru2 N1 C1 -42.9(3)
C20 Ru2 N1 C1 -177.7(11)
C22 Ru2 N1 C1 -120.9(2)
C21 Ru2 N1 C1 -157.3(2)
Ru1 Ru2 N1 C1 96.9(2)
N2 Ru2 N1 C6 154.9(3)
C1 Ru2 N1 C6 114.7(4)
C23 Ru2 N1 C6 35.9(3)
C19 Ru2 N1 C6 71.8(4)
C20 Ru2 N1 C6 -63.0(12)
C22 Ru2 N1 C6 -6.2(3)
C21 Ru2 N1 C6 -42.6(4)
Ru1 Ru2 N1 C6 -148.4(3)
N2 Ru2 N1 Ru1 -56.72(11)
C1 Ru2 N1 Ru1 -96.9(2)
C23 Ru2 N1 Ru1 -175.68(14)
C19 Ru2 N1 Ru1 -139.7(2)
C20 Ru2 N1 Ru1 85.4(12)
C22 Ru2 N1 Ru1 142.23(13)
C21 Ru2 N1 Ru1 105.81(17)
C29 Ru1 N1 C1 74.0(2)
N2 Ru1 N1 C1 -14.57(19)
C9 Ru1 N1 C1 174.3(2)
C12 Ru1 N1 C1 -98.6(5)
C13 Ru1 N1 C1 151.0(3)
C10 Ru1 N1 C1 -146.3(2)
C11 Ru1 N1 C1 -110.2(2)
Ru2 Ru1 N1 C1 -70.22(19)
C29 Ru1 N1 C6 -72.7(4)
N2 Ru1 N1 C6 -161.2(4)
C9 Ru1 N1 C6 27.7(4)
C12 Ru1 N1 C6 114.8(5)
C13 Ru1 N1 C6 4.4(5)
C10 Ru1 N1 C6 67.1(4)
C11 Ru1 N1 C6 103.2(4)
Ru2 Ru1 N1 C6 143.1(4)
C29 Ru1 N1 Ru2 144.21(13)
N2 Ru1 N1 Ru2 55.65(11)
C9 Ru1 N1 Ru2 -115.44(14)
C12 Ru1 N1 Ru2 -28.3(5)
C13 Ru1 N1 Ru2 -138.8(2)
C10 Ru1 N1 Ru2 -76.03(14)
C11 Ru1 N1 Ru2 -39.97(18)
N1 Ru2 N2 C1 -39.75(19)
C23 Ru2 N2 C1 64.2(2)
C19 Ru2 N2 C1 104.5(2)
C20 Ru2 N2 C1 144.9(2)
C22 Ru2 N2 C1 39.3(5)
C21 Ru2 N2 C1 172.2(3)
Ru1 Ru2 N2 C1 -96.1(2)
C1 Ru2 N2 C3 -113.4(4)
N1 Ru2 N2 C3 -153.1(3)
C23 Ru2 N2 C3 -49.2(3)
C19 Ru2 N2 C3 -8.9(3)
C20 Ru2 N2 C3 31.5(3)
C22 Ru2 N2 C3 -74.1(5)
C21 Ru2 N2 C3 58.8(5)
Ru1 Ru2 N2 C3 150.5(3)
C1 Ru2 N2 Ru1 96.1(2)
N1 Ru2 N2 Ru1 56.35(10)
C23 Ru2 N2 Ru1 160.33(14)
C19 Ru2 N2 Ru1 -159.36(12)
C20 Ru2 N2 Ru1 -119.00(13)
C22 Ru2 N2 Ru1 135.4(4)
C21 Ru2 N2 Ru1 -91.7(3)
C29 Ru1 N2 C1 -76.7(2)
N1 Ru1 N2 C1 14.44(19)
C9 Ru1 N2 C1 87.8(9)
C12 Ru1 N2 C1 176.1(2)
C13 Ru1 N2 C1 -153.0(3)
C10 Ru1 N2 C1 99.2(2)
C11 Ru1 N2 C1 135.4(2)
Ru2 Ru1 N2 C1 70.5(2)
C29 Ru1 N2 C3 68.1(4)
N1 Ru1 N2 C3 159.2(4)
C9 Ru1 N2 C3 -127.4(9)
C12 Ru1 N2 C3 -39.1(4)
C13 Ru1 N2 C3 -8.3(5)
C10 Ru1 N2 C3 -116.1(4)
C11 Ru1 N2 C3 -79.8(4)
Ru2 Ru1 N2 C3 -144.7(4)
C29 Ru1 N2 Ru2 -147.18(14)
N1 Ru1 N2 Ru2 -56.07(11)
C9 Ru1 N2 Ru2 17.3(10)
C12 Ru1 N2 Ru2 105.59(14)
C13 Ru1 N2 Ru2 136.4(2)
C10 Ru1 N2 Ru2 28.6(2)
C11 Ru1 N2 Ru2 64.91(15)
C6 N1 C1 N2 174.2(3)
Ru2 N1 C1 N2 -63.7(2)
Ru1 N1 C1 N2 20.7(3)
C6 N1 C1 C2 5.7(6)
Ru2 N1 C1 C2 127.9(4)
Ru1 N1 C1 C2 -147.7(4)
C6 N1 C1 Ru2 -122.2(3)
Ru1 N1 C1 Ru2 84.40(11)
C3 N2 C1 N1 -173.7(3)
Ru2 N2 C1 N1 64.1(2)
Ru1 N2 C1 N1 -20.6(3)
C3 N2 C1 C2 -5.2(6)
Ru2 N2 C1 C2 -127.4(4)
Ru1 N2 C1 C2 147.9(4)
C3 N2 C1 Ru2 122.2(3)
Ru1 N2 C1 Ru2 -84.71(11)
N2 Ru2 C1 N1 -113.2(3)
C23 Ru2 C1 N1 115.3(2)
C19 Ru2 C1 N1 155.6(2)
C20 Ru2 C1 N1 179.5(2)
C22 Ru2 C1 N1 80.8(2)
C21 Ru2 C1 N1 78.1(6)
Ru1 Ru2 C1 N1 -56.34(17)
N1 Ru2 C1 N2 113.2(3)
C23 Ru2 C1 N2 -131.5(2)
C19 Ru2 C1 N2 -91.2(2)
C20 Ru2 C1 N2 -67.3(3)
C22 Ru2 C1 N2 -166.04(19)
C21 Ru2 C1 N2 -168.8(5)
Ru1 Ru2 C1 N2 56.85(16)
N2 Ru2 C1 C2 122.7(5)
N1 Ru2 C1 C2 -124.2(5)
C23 Ru2 C1 C2 -8.9(4)
C19 Ru2 C1 C2 31.4(4)
C20 Ru2 C1 C2 55.4(5)
C22 Ru2 C1 C2 -43.4(4)
C21 Ru2 C1 C2 -46.1(7)
Ru1 Ru2 C1 C2 179.5(4)
C1 N2 C3 C4 -160.5(4)
Ru2 N2 C3 C4 -72.9(4)
Ru1 N2 C3 C4 60.9(5)
C1 N2 C3 C5 76.6(5)
Ru2 N2 C3 C5 164.2(3)
Ru1 N2 C3 C5 -61.9(5)
C1 N1 C6 C8 162.0(4)
Ru2 N1 C6 C8 73.8(4)
Ru1 N1 C6 C8 -57.7(5)
C1 N1 C6 C7 -75.6(5)
Ru2 N1 C6 C7 -163.8(3)
Ru1 N1 C6 C7 64.7(5)
C29 Ru1 C9 C13 -67.0(3)
N1 Ru1 C9 C13 -162.1(2)
N2 Ru1 C9 C13 128.8(9)
C12 Ru1 C9 C13 36.3(2)
C10 Ru1 C9 C13 115.5(3)
C11 Ru1 C9 C13 78.4(3)
Ru2 Ru1 C9 C13 144.1(2)
C29 Ru1 C9 C10 177.6(2)
N1 Ru1 C9 C10 82.5(3)
N2 Ru1 C9 C10 13.3(10)
C12 Ru1 C9 C10 -79.1(3)
C13 Ru1 C9 C10 -115.5(3)
C11 Ru1 C9 C10 -37.1(2)
Ru2 Ru1 C9 C10 28.6(3)
C29 Ru1 C9 C14 52.9(4)
N1 Ru1 C9 C14 -42.2(4)
N2 Ru1 C9 C14 -111.4(9)
C12 Ru1 C9 C14 156.2(5)
C13 Ru1 C9 C14 119.9(5)
C10 Ru1 C9 C14 -124.7(5)
C11 Ru1 C9 C14 -161.8(5)
Ru2 Ru1 C9 C14 -96.0(4)
C13 C9 C10 C11 -1.9(4)
C14 C9 C10 C11 -173.0(4)
Ru1 C9 C10 C11 61.8(3)
C13 C9 C10 C15 172.6(4)
C14 C9 C10 C15 1.6(7)
Ru1 C9 C10 C15 -123.7(4)
C13 C9 C10 Ru1 -63.7(2)
C14 C9 C10 Ru1 125.3(4)
C29 Ru1 C10 C9 -3.5(4)
N1 Ru1 C10 C9 -112.7(2)
N2 Ru1 C10 C9 -177.4(2)
C12 Ru1 C10 C9 80.9(3)
C13 Ru1 C10 C9 38.7(2)
C11 Ru1 C10 C9 118.0(3)
Ru2 Ru1 C10 C9 -157.2(2)
C29 Ru1 C10 C11 -121.5(3)
N1 Ru1 C10 C11 129.3(2)
N2 Ru1 C10 C11 64.6(3)
C9 Ru1 C10 C11 -118.0(3)
C12 Ru1 C10 C11 -37.1(2)
C13 Ru1 C10 C11 -79.3(2)
Ru2 Ru1 C10 C11 84.8(2)
C29 Ru1 C10 C15 116.5(4)
N1 Ru1 C10 C15 7.2(4)
N2 Ru1 C10 C15 -57.4(5)
C9 Ru1 C10 C15 120.0(5)
C12 Ru1 C10 C15 -159.2(5)
C13 Ru1 C10 C15 158.7(5)
C11 Ru1 C10 C15 -122.0(5)
Ru2 Ru1 C10 C15 -37.3(4)
C9 C10 C11 C12 0.3(4)
C15 C10 C11 C12 -174.2(4)
Ru1 C10 C11 C12 61.0(2)
C9 C10 C11 C16 168.7(4)
C15 C10 C11 C16 -5.8(6)
Ru1 C10 C11 C16 -130.5(4)
C9 C10 C11 Ru1 -60.7(3)
C15 C10 C11 Ru1 124.8(4)
C29 Ru1 C11 C12 -12.3(4)
N1 Ru1 C11 C12 174.6(2)
N2 Ru1 C11 C12 106.4(2)
C9 Ru1 C11 C12 -80.5(2)
C13 Ru1 C11 C12 -37.6(2)
C10 Ru1 C11 C12 -117.8(3)
Ru2 Ru1 C11 C12 147.0(2)
C29 Ru1 C11 C10 105.5(3)
N1 Ru1 C11 C10 -67.6(3)
N2 Ru1 C11 C10 -135.8(2)
C9 Ru1 C11 C10 37.3(2)
C12 Ru1 C11 C10 117.8(3)
C13 Ru1 C11 C10 80.2(2)
Ru2 Ru1 C11 C10 -95.2(2)
C29 Ru1 C11 C16 -131.8(4)
N1 Ru1 C11 C16 55.1(5)
N2 Ru1 C11 C16 -13.1(5)
C9 Ru1 C11 C16 160.0(5)
C12 Ru1 C11 C16 -119.5(6)
C13 Ru1 C11 C16 -157.1(5)
C10 Ru1 C11 C16 122.7(5)
Ru2 Ru1 C11 C16 27.5(5)
C10 C11 C12 C13 1.5(4)
C16 C11 C12 C13 -167.2(4)
Ru1 C11 C12 C13 62.8(2)
C10 C11 C12 C17 171.0(4)
C16 C11 C12 C17 2.2(6)
Ru1 C11 C12 C17 -127.8(4)
C10 C11 C12 Ru1 -61.3(2)
C16 C11 C12 Ru1 130.0(4)
C29 Ru1 C12 C13 55.4(3)
N1 Ru1 C12 C13 -132.4(4)
N2 Ru1 C12 C13 152.3(2)
C9 Ru1 C12 C13 -36.9(2)
C10 Ru1 C12 C13 -79.6(3)
C11 Ru1 C12 C13 -116.9(3)
Ru2 Ru1 C12 C13 -155.43(19)
C29 Ru1 C12 C11 172.3(2)
N1 Ru1 C12 C11 -15.5(6)
N2 Ru1 C12 C11 -90.8(2)
C9 Ru1 C12 C11 80.0(2)
C13 Ru1 C12 C11 116.9(3)
C10 Ru1 C12 C11 37.4(2)
Ru2 Ru1 C12 C11 -38.5(2)
C29 Ru1 C12 C17 -65.9(4)
N1 Ru1 C12 C17 106.3(6)
N2 Ru1 C12 C17 31.1(5)
C9 Ru1 C12 C17 -158.2(5)
C13 Ru1 C12 C17 -121.3(5)
C10 Ru1 C12 C17 159.2(5)
C11 Ru1 C12 C17 121.8(5)
Ru2 Ru1 C12 C17 83.3(4)
C11 C12 C13 C9 -2.8(4)
C17 C12 C13 C9 -172.2(4)
Ru1 C12 C13 C9 60.6(3)
C11 C12 C13 C18 169.3(4)
C17 C12 C13 C18 -0.1(6)
Ru1 C12 C13 C18 -127.4(4)
C11 C12 C13 Ru1 -63.3(2)
C17 C12 C13 Ru1 127.3(4)
C10 C9 C13 C12 2.9(4)
C14 C9 C13 C12 174.3(4)
Ru1 C9 C13 C12 -61.1(3)
C10 C9 C13 C18 -169.4(4)
C14 C9 C13 C18 2.0(6)
Ru1 C9 C13 C18 126.6(4)
C10 C9 C13 Ru1 64.0(2)
C14 C9 C13 Ru1 -124.5(4)
C29 Ru1 C13 C12 -127.2(3)
N1 Ru1 C13 C12 154.1(3)
N2 Ru1 C13 C12 -49.2(3)
C9 Ru1 C13 C12 119.0(3)
C10 Ru1 C13 C12 80.4(3)
C11 Ru1 C13 C12 37.7(2)
Ru2 Ru1 C13 C12 47.0(4)
C29 Ru1 C13 C9 113.8(3)
N1 Ru1 C13 C9 35.0(4)
N2 Ru1 C13 C9 -168.2(2)
C12 Ru1 C13 C9 -119.0(3)
C10 Ru1 C13 C9 -38.6(2)
C11 Ru1 C13 C9 -81.3(3)
Ru2 Ru1 C13 C9 -72.0(3)
C29 Ru1 C13 C18 -4.9(4)
N1 Ru1 C13 C18 -83.7(5)
N2 Ru1 C13 C18 73.1(5)
C9 Ru1 C13 C18 -118.7(5)
C12 Ru1 C13 C18 122.3(5)
C10 Ru1 C13 C18 -157.3(5)
C11 Ru1 C13 C18 160.0(5)
Ru2 Ru1 C13 C18 169.2(3)
N2 Ru2 C19 C20 119.0(2)
C1 Ru2 C19 C20 160.1(2)
N1 Ru2 C19 C20 -172.7(2)
C23 Ru2 C19 C20 -116.6(3)
C22 Ru2 C19 C20 -78.8(3)
C21 Ru2 C19 C20 -37.2(2)
Ru1 Ru2 C19 C20 86.5(3)
N2 Ru2 C19 C23 -124.4(2)
C1 Ru2 C19 C23 -83.4(3)
N1 Ru2 C19 C23 -56.2(4)
C20 Ru2 C19 C23 116.6(3)
C22 Ru2 C19 C23 37.8(2)
C21 Ru2 C19 C23 79.4(3)
Ru1 Ru2 C19 C23 -156.9(2)
N2 Ru2 C19 C24 -3.4(4)
C1 Ru2 C19 C24 37.6(4)
N1 Ru2 C19 C24 64.8(5)
C23 Ru2 C19 C24 120.9(5)
C20 Ru2 C19 C24 -122.5(5)
C22 Ru2 C19 C24 158.7(4)
C21 Ru2 C19 C24 -159.6(4)
Ru1 Ru2 C19 C24 -36.0(5)
C23 C19 C20 C21 1.2(4)
C24 C19 C20 C21 -171.7(4)
Ru2 C19 C20 C21 63.1(3)
C23 C19 C20 C25 169.9(4)
C24 C19 C20 C25 -3.0(6)
Ru2 C19 C20 C25 -128.3(4)
C23 C19 C20 Ru2 -61.9(3)
C24 C19 C20 Ru2 125.2(4)
N2 Ru2 C20 C21 162.93(19)
C1 Ru2 C20 C21 -154.1(3)
N1 Ru2 C20 C21 23.2(13)
C23 Ru2 C20 C21 -78.8(2)
C19 Ru2 C20 C21 -117.6(3)
C22 Ru2 C20 C21 -36.2(2)
Ru1 Ru2 C20 C21 102.8(2)
N2 Ru2 C20 C19 -79.5(3)
C1 Ru2 C20 C19 -36.6(4)
N1 Ru2 C20 C19 140.7(11)
C23 Ru2 C20 C19 38.7(2)
C22 Ru2 C20 C19 81.4(3)
C21 Ru2 C20 C19 117.6(3)
Ru1 Ru2 C20 C19 -139.6(2)
N2 Ru2 C20 C25 38.5(5)
C1 Ru2 C20 C25 81.4(5)
N1 Ru2 C20 C25 -101.3(12)
C23 Ru2 C20 C25 156.7(5)
C19 Ru2 C20 C25 118.0(5)
C22 Ru2 C20 C25 -160.7(5)
C21 Ru2 C20 C25 -124.5(5)
Ru1 Ru2 C20 C25 -21.6(5)
C19 C20 C21 C22 -0.7(4)
C25 C20 C21 C22 -169.0(4)
Ru2 C20 C21 C22 60.1(3)
C19 C20 C21 C26 170.1(4)
C25 C20 C21 C26 1.8(6)
Ru2 C20 C21 C26 -129.1(4)
C19 C20 C21 Ru2 -60.8(3)
C25 C20 C21 Ru2 130.9(4)
N2 Ru2 C21 C22 -158.4(3)
C1 Ru2 C21 C22 3.6(6)
N1 Ru2 C21 C22 64.3(3)
C23 Ru2 C21 C22 -37.4(2)
C19 Ru2 C21 C22 -81.3(3)
C20 Ru2 C21 C22 -119.3(3)
Ru1 Ru2 C21 C22 129.8(2)
N2 Ru2 C21 C20 -39.1(4)
C1 Ru2 C21 C20 122.9(5)
N1 Ru2 C21 C20 -176.4(2)
C23 Ru2 C21 C20 81.9(2)
C19 Ru2 C21 C20 38.0(2)
C22 Ru2 C21 C20 119.3(3)
Ru1 Ru2 C21 C20 -110.8(2)
N2 Ru2 C21 C26 82.9(5)
C1 Ru2 C21 C26 -115.1(6)
N1 Ru2 C21 C26 -54.4(5)
C23 Ru2 C21 C26 -156.1(5)
C19 Ru2 C21 C26 160.0(4)
C20 Ru2 C21 C26 122.0(5)
C22 Ru2 C21 C26 -118.7(5)
Ru1 Ru2 C21 C26 11.2(5)
C20 C21 C22 C23 0.0(4)
C26 C21 C22 C23 -171.2(4)
Ru2 C21 C22 C23 59.3(3)
C20 C21 C22 C27 173.0(4)
C26 C21 C22 C27 1.8(6)
Ru2 C21 C22 C27 -127.6(4)
C20 C21 C22 Ru2 -59.4(3)
C26 C21 C22 Ru2 129.4(4)
N2 Ru2 C22 C21 151.8(4)
C1 Ru2 C22 C21 -178.8(2)
N1 Ru2 C22 C21 -137.5(2)
C23 Ru2 C22 C21 118.4(3)
C19 Ru2 C22 C21 79.6(2)
C20 Ru2 C22 C21 36.6(2)
Ru1 Ru2 C22 C21 -88.5(3)
N2 Ru2 C22 C23 33.3(5)
C1 Ru2 C22 C23 62.8(3)
N1 Ru2 C22 C23 104.1(2)
C19 Ru2 C22 C23 -38.8(2)
C20 Ru2 C22 C23 -81.9(2)
C21 Ru2 C22 C23 -118.4(3)
Ru1 Ru2 C22 C23 153.07(18)
N2 Ru2 C22 C27 -86.1(6)
C1 Ru2 C22 C27 -56.6(5)
N1 Ru2 C22 C27 -15.3(4)
C23 Ru2 C22 C27 -119.4(5)
C19 Ru2 C22 C27 -158.2(4)
C20 Ru2 C22 C27 158.7(5)
C21 Ru2 C22 C27 122.1(5)
Ru1 Ru2 C22 C27 33.7(5)
C21 C22 C23 C19 0.8(4)
C27 C22 C23 C19 -172.2(4)
Ru2 C22 C23 C19 62.5(3)
C21 C22 C23 C28 172.9(4)
C27 C22 C23 C28 -0.2(7)
Ru2 C22 C23 C28 -125.4(4)
C21 C22 C23 Ru2 -61.7(3)
C27 C22 C23 Ru2 125.2(4)
C20 C19 C23 C22 -1.2(4)
C24 C19 C23 C22 171.7(4)
Ru2 C19 C23 C22 -64.4(3)
C20 C19 C23 C28 -173.4(4)
C24 C19 C23 C28 -0.5(7)
Ru2 C19 C23 C28 123.4(4)
C20 C19 C23 Ru2 63.1(3)
C24 C19 C23 Ru2 -124.0(4)
N2 Ru2 C23 C22 -168.0(2)
C1 Ru2 C23 C22 -132.9(2)
N1 Ru2 C23 C22 -94.4(2)
C19 Ru2 C23 C22 116.6(3)
C20 Ru2 C23 C22 78.6(2)
C21 Ru2 C23 C22 36.5(2)
Ru1 Ru2 C23 C22 -105.8(4)
N2 Ru2 C23 C19 75.3(3)
C1 Ru2 C23 C19 110.5(2)
N1 Ru2 C23 C19 148.9(2)
C20 Ru2 C23 C19 -38.0(2)
C22 Ru2 C23 C19 -116.6(3)
C21 Ru2 C23 C19 -80.1(2)
Ru1 Ru2 C23 C19 137.6(4)
N2 Ru2 C23 C28 -44.5(5)
C1 Ru2 C23 C28 -9.3(5)
N1 Ru2 C23 C28 29.1(5)
C19 Ru2 C23 C28 -119.8(5)
C20 Ru2 C23 C28 -157.8(5)
C22 Ru2 C23 C28 123.6(5)
C21 Ru2 C23 C28 160.1(5)
Ru1 Ru2 C23 C28 17.7(8)
C30 N3 C29 Ru1 38(4)
N1 Ru1 C29 N3 152.0(17)
N2 Ru1 C29 N3 -147.5(17)
C9 Ru1 C29 N3 34.7(17)
C12 Ru1 C29 N3 -30.1(17)
C13 Ru1 C29 N3 0.0(17)
C10 Ru1 C29 N3 36.9(17)
C11 Ru1 C29 N3 -22.4(18)
Ru2 Ru1 C29 N3 -176.4(16)
C29 N3 C30 C35 -147(2)
C29 N3 C30 C31 32(3)
C35 C30 C31 C32 -0.8(6)
N3 C30 C31 C32 -179.1(4)
C35 C30 C31 C36 178.3(5)
N3 C30 C31 C36 0.1(7)
C30 C31 C32 C33 -1.8(7)
C36 C31 C32 C33 179.0(5)
C31 C32 C33 C34 3.0(7)
C31 C32 C33 C37 -176.5(5)
C32 C33 C34 C35 -1.6(7)
C37 C33 C34 C35 178.0(4)
C33 C34 C35 C30 -0.9(6)
C33 C34 C35 C38 178.1(4)
C31 C30 C35 C34 2.2(6)
N3 C30 C35 C34 -179.6(4)
C31 C30 C35 C38 -176.8(4)
N3 C30 C35 C38 1.4(6)
